data_7106698
loop_
_publ_author_name
'Michael Muller'
'Markus Albrecht'
'Christoph Bannwarth'
'Gerhard Raabe'
'Arto Valkonen'
'Kari Rissanen'

_publ_section_title
;
 From attraction to repulsion: anion-p interactions between bromide and
 fluorinated phenyl groups
;
_journal_name_full Chem.Commun.
_journal_page_first 8542
_journal_paper_doi 10.1039/c1cc12667a
_journal_volume 47
_journal_year 2011
_chemical_formula_moiety 'C13 H17 F2 N2, H2 O, Br'
_chemical_formula_sum 'C13 H19 Br F2 N2 O'
_chemical_formula_weight 337.21
_chemical_name_systematic
;
?
;
_space_group_IT_number 14
_symmetry_cell_setting monoclinic
_symmetry_space_group_name_Hall '-P 2yn'
_symmetry_space_group_name_H-M 'P 1 21/n 1'
_atom_sites_solution_hydrogens geom
_atom_sites_solution_primary direct
_atom_sites_solution_secondary difmap
_audit_creation_method SHELXL-97
_cell_angle_alpha 90.00
_cell_angle_beta 92.3500(10)
_cell_angle_gamma 90.00
_cell_formula_units_Z 4
_cell_length_a 6.97390(10)
_cell_length_b 10.8494(2)
_cell_length_c 18.6609(4)
_cell_measurement_reflns_used 3592
_cell_measurement_temperature 123(2)
_cell_measurement_theta_max 28.283
_cell_measurement_theta_min 0.407
_cell_volume 1410.75(4)
_computing_cell_refinement 'DENZO-SMN (Otwinowski & Minor, 1997)'
_computing_data_collection 'Collect (Bruker, 2008)'
_computing_data_reduction DENZO-SMN
_computing_molecular_graphics
;
ORTEP-3 (Farrugia, 1997); MERCURY (Macrae, <i>et al.</i>, 2008);
POV-RAY (Cason, 2004)
;
_computing_publication_material SHELXL-97
_computing_structure_refinement 'SHELXL-97 (Sheldrick, 2008)'
_computing_structure_solution 'SIR-2004 (Burla, et al., 2005)'
_diffrn_ambient_temperature 123(2)
_diffrn_detector_area_resol_mean 9
_diffrn_measured_fraction_theta_full 0.998
_diffrn_measured_fraction_theta_max 0.998
_diffrn_measurement_device_type 'Bruker-Nonius Kappa CCD with APEXII detector'
_diffrn_measurement_method '\f and \w scans'
_diffrn_radiation_monochromator graphite
_diffrn_radiation_source 'fine-focus sealed tube'
_diffrn_radiation_type MoK\a
_diffrn_radiation_wavelength 0.71073
_diffrn_reflns_av_R_equivalents 0.0253
_diffrn_reflns_av_sigmaI/netI 0.0319
_diffrn_reflns_limit_h_max 8
_diffrn_reflns_limit_h_min -8
_diffrn_reflns_limit_k_max 12
_diffrn_reflns_limit_k_min -13
_diffrn_reflns_limit_l_max 22
_diffrn_reflns_limit_l_min -22
_diffrn_reflns_number 8298
_diffrn_reflns_theta_full 25.24
_diffrn_reflns_theta_max 25.24
_diffrn_reflns_theta_min 2.88
_exptl_absorpt_coefficient_mu 2.931
_exptl_absorpt_correction_T_max 0.7784
_exptl_absorpt_correction_T_min 0.4540
_exptl_absorpt_correction_type multi-scan
_exptl_absorpt_process_details 'Sadabs (Sheldrick, 1996)'
_exptl_crystal_colour colourless
_exptl_crystal_density_diffrn 1.588
_exptl_crystal_density_method 'not measured'
_exptl_crystal_description rod
_exptl_crystal_F_000 688
_exptl_crystal_size_max 0.32
_exptl_crystal_size_mid 0.10
_exptl_crystal_size_min 0.09
_refine_diff_density_max 0.593
_refine_diff_density_min -0.563
_refine_diff_density_rms 0.055
_refine_ls_extinction_method none
_refine_ls_goodness_of_fit_ref 1.051
_refine_ls_hydrogen_treatment mixed
_refine_ls_matrix_type full
_refine_ls_number_parameters 178
_refine_ls_number_reflns 2555
_refine_ls_number_restraints 2
_refine_ls_restrained_S_all 1.051
_refine_ls_R_factor_all 0.0366
_refine_ls_R_factor_gt 0.0285
_refine_ls_shift/su_max 0.001
_refine_ls_shift/su_mean 0.000
_refine_ls_structure_factor_coef Fsqd
_refine_ls_weighting_details 'calc w=1/[\s^2^(Fo^2^)+(0.0123P)^2^+1.3112P] where P=(Fo^2^+2Fc^2^)/3'
_refine_ls_weighting_scheme calc
_refine_ls_wR_factor_gt 0.0579
_refine_ls_wR_factor_ref 0.0600
_reflns_number_gt 2176
_reflns_number_total 2555
_reflns_threshold_expression >2\s(I)
_cod_data_source_file c1cc12667a.txt
_cod_data_source_block 2d
_cod_original_sg_symbol_H-M P21/n
_cod_database_code 7106698

loop_
_symmetry_equiv_pos_as_xyz
'x, y, z'
'-x+1/2, y+1/2, -z+1/2'
'-x, -y, -z'
'x-1/2, -y-1/2, z-1/2'

loop_
_atom_site_label
_atom_site_type_symbol
_atom_site_fract_x
_atom_site_fract_y
_atom_site_fract_z
_atom_site_U_iso_or_equiv
_atom_site_adp_type
_atom_site_occupancy
_atom_site_symmetry_multiplicity
_atom_site_calc_flag
_atom_site_refinement_flags
_atom_site_disorder_assembly
_atom_site_disorder_group
Br1 Br 0.34357(4) 0.61922(2) 0.610364(15) 0.03599(10) Uani 1 1 d . . .
F9 F 0.89373(18) 0.59391(12) 0.95634(7) 0.0313(3) Uani 1 1 d . . .
F13 F 0.24621(18) 0.59911(12) 0.87846(7) 0.0303(3) Uani 1 1 d . . .
N1 N 0.6181(3) 0.81731(16) 0.86351(9) 0.0193(4) Uani 1 1 d . . .
N2 N 0.7007(3) 0.95916(18) 0.75866(10) 0.0288(5) Uani 1 1 d . . .
C1 C 0.6316(3) 0.9502(2) 0.88797(13) 0.0247(5) Uani 1 1 d . . .
H1A H 0.7417 0.9605 0.9227 0.030 Uiso 1 1 calc R . .
H1B H 0.5131 0.9740 0.9119 0.030 Uiso 1 1 calc R . .
C2 C 0.6585(4) 1.0326(2) 0.82215(13) 0.0270(5) Uani 1 1 d . . .
H2A H 0.5403 1.0813 0.8122 0.032 Uiso 1 1 calc R . .
H2B H 0.7652 1.0910 0.8325 0.032 Uiso 1 1 calc R . .
C3 C 0.5302(4) 0.8841(2) 0.73965(13) 0.0350(6) Uani 1 1 d . . .
H3A H 0.5598 0.8278 0.6998 0.042 Uiso 1 1 calc R . .
H3B H 0.4240 0.9388 0.7229 0.042 Uiso 1 1 calc R . .
C4 C 0.4660(3) 0.8079(2) 0.80402(12) 0.0275(5) Uani 1 1 d . . .
H4A H 0.3425 0.8398 0.8206 0.033 Uiso 1 1 calc R . .
H4B H 0.4478 0.7207 0.7897 0.033 Uiso 1 1 calc R . .
C5 C 0.8090(3) 0.7806(2) 0.83447(12) 0.0232(5) Uani 1 1 d . . .
H5A H 0.7998 0.6975 0.8126 0.028 Uiso 1 1 calc R . .
H5B H 0.9090 0.7786 0.8737 0.028 Uiso 1 1 calc R . .
C6 C 0.8615(4) 0.8766(2) 0.77746(12) 0.0289(5) Uani 1 1 d . . .
H6A H 0.9719 0.9262 0.7960 0.035 Uiso 1 1 calc R . .
H6B H 0.9009 0.8333 0.7338 0.035 Uiso 1 1 calc R . .
C7 C 0.5678(3) 0.7399(2) 0.92777(11) 0.0203(5) Uani 1 1 d . . .
H7A H 0.6585 0.7604 0.9682 0.024 Uiso 1 1 calc R . .
H7B H 0.4376 0.7633 0.9421 0.024 Uiso 1 1 calc R . .
C8 C 0.5720(3) 0.6030(2) 0.91616(11) 0.0195(5) Uani 1 1 d . . .
C9 C 0.7332(3) 0.5326(2) 0.93385(12) 0.0226(5) Uani 1 1 d . . .
C10 C 0.7380(3) 0.4059(2) 0.93154(12) 0.0256(5) Uani 1 1 d . . .
H10 H 0.8526 0.3618 0.9434 0.031 Uiso 1 1 calc R . .
C11 C 0.5698(4) 0.3447(2) 0.91128(12) 0.0271(5) Uani 1 1 d . . .
H11 H 0.5686 0.2572 0.9100 0.032 Uiso 1 1 calc R . .
C12 C 0.4035(3) 0.4091(2) 0.89291(12) 0.0254(5) Uani 1 1 d . . .
H12 H 0.2885 0.3670 0.8789 0.030 Uiso 1 1 calc R . .
C13 C 0.4097(3) 0.5357(2) 0.89549(11) 0.0218(5) Uani 1 1 d . . .
O14 O 0.3521(3) 0.35508(18) 0.52470(12) 0.0445(5) Uani 1 1 d D . .
H14A H 0.352(5) 0.426(2) 0.5422(18) 0.067 Uiso 1 1 d D . .
H14B H 0.428(4) 0.357(3) 0.4907(14) 0.067 Uiso 1 1 d D . .

loop_
_atom_site_aniso_label
_atom_site_aniso_U_11
_atom_site_aniso_U_22
_atom_site_aniso_U_33
_atom_site_aniso_U_23
_atom_site_aniso_U_13
_atom_site_aniso_U_12
Br1 0.02761(14) 0.02868(15) 0.05126(18) -0.00462(12) -0.00321(11) 0.00620(11)
F9 0.0227(7) 0.0309(8) 0.0396(8) 0.0073(6) -0.0079(6) -0.0020(6)
F13 0.0194(6) 0.0319(7) 0.0395(8) 0.0011(6) -0.0020(6) -0.0023(6)
N1 0.0205(9) 0.0196(10) 0.0178(9) -0.0009(8) -0.0007(8) -0.0017(8)
N2 0.0390(12) 0.0253(11) 0.0216(10) 0.0026(8) -0.0043(9) -0.0072(9)
C1 0.0306(13) 0.0175(11) 0.0258(12) -0.0052(10) 0.0001(10) -0.0005(10)
C2 0.0291(13) 0.0209(12) 0.0309(13) 0.0022(10) -0.0012(10) -0.0029(10)
C3 0.0481(16) 0.0326(14) 0.0231(12) 0.0060(11) -0.0127(11) -0.0130(12)
C4 0.0251(12) 0.0321(14) 0.0244(12) 0.0017(11) -0.0081(10) -0.0059(10)
C5 0.0223(11) 0.0252(12) 0.0223(12) -0.0018(10) 0.0043(10) 0.0013(10)
C6 0.0375(14) 0.0259(13) 0.0240(12) -0.0009(10) 0.0088(11) -0.0043(11)
C7 0.0211(11) 0.0223(12) 0.0175(11) 0.0009(9) 0.0009(9) -0.0023(9)
C8 0.0226(11) 0.0216(11) 0.0146(10) 0.0012(9) 0.0032(9) -0.0016(9)
C9 0.0230(12) 0.0272(12) 0.0177(11) 0.0025(10) 0.0012(9) -0.0031(10)
C10 0.0316(13) 0.0271(13) 0.0183(11) 0.0042(10) 0.0034(10) 0.0060(10)
C11 0.0439(15) 0.0217(12) 0.0160(11) 0.0002(9) 0.0047(11) -0.0014(11)
C12 0.0325(13) 0.0268(13) 0.0169(11) -0.0019(10) 0.0014(10) -0.0092(10)
C13 0.0215(11) 0.0277(12) 0.0164(11) 0.0006(9) 0.0032(9) 0.0006(10)
O14 0.0459(12) 0.0279(10) 0.0603(14) -0.0024(10) 0.0103(10) -0.0074(9)

loop_
_atom_type_symbol
_atom_type_description
_atom_type_scat_dispersion_real
_atom_type_scat_dispersion_imag
_atom_type_scat_source
C C 0.0033 0.0016 'International Tables Vol C Tables 4.2.6.8 and 6.1.1.4'
H H 0.0000 0.0000 'International Tables Vol C Tables 4.2.6.8 and 6.1.1.4'
N N 0.0061 0.0033 'International Tables Vol C Tables 4.2.6.8 and 6.1.1.4'
O O 0.0106 0.0060 'International Tables Vol C Tables 4.2.6.8 and 6.1.1.4'
F F 0.0171 0.0103 'International Tables Vol C Tables 4.2.6.8 and 6.1.1.4'
Br Br -0.2901 2.4595 'International Tables Vol C Tables 4.2.6.8 and 6.1.1.4'

loop_
_geom_angle_atom_site_label_1
_geom_angle_atom_site_label_2
_geom_angle_atom_site_label_3
_geom_angle
_geom_angle_site_symmetry_1
_geom_angle_site_symmetry_3
_geom_angle_publ_flag
C4 N1 C5 108.77(17) . . ?
C4 N1 C1 108.64(17) . . ?
C5 N1 C1 108.33(17) . . ?
C4 N1 C7 111.47(16) . . ?
C5 N1 C7 111.92(16) . . ?
C1 N1 C7 107.61(16) . . ?
C6 N2 C2 108.37(18) . . ?
C6 N2 C3 108.77(19) . . ?
C2 N2 C3 108.0(2) . . ?
N1 C1 C2 108.74(18) . . ?
N1 C1 H1A 109.9 . . ?
C2 C1 H1A 109.9 . . ?
N1 C1 H1B 109.9 . . ?
C2 C1 H1B 109.9 . . ?
H1A C1 H1B 108.3 . . ?
N2 C2 C1 111.35(19) . . ?
N2 C2 H2A 109.4 . . ?
C1 C2 H2A 109.4 . . ?
N2 C2 H2B 109.4 . . ?
C1 C2 H2B 109.4 . . ?
H2A C2 H2B 108.0 . . ?
N2 C3 C4 111.51(18) . . ?
N2 C3 H3A 109.3 . . ?
C4 C3 H3A 109.3 . . ?
N2 C3 H3B 109.3 . . ?
C4 C3 H3B 109.3 . . ?
H3A C3 H3B 108.0 . . ?
N1 C4 C3 108.67(18) . . ?
N1 C4 H4A 110.0 . . ?
C3 C4 H4A 110.0 . . ?
N1 C4 H4B 110.0 . . ?
C3 C4 H4B 110.0 . . ?
H4A C4 H4B 108.3 . . ?
N1 C5 C6 107.81(18) . . ?
N1 C5 H5A 110.1 . . ?
C6 C5 H5A 110.1 . . ?
N1 C5 H5B 110.1 . . ?
C6 C5 H5B 110.1 . . ?
H5A C5 H5B 108.5 . . ?
N2 C6 C5 112.13(19) . . ?
N2 C6 H6A 109.2 . . ?
C5 C6 H6A 109.2 . . ?
N2 C6 H6B 109.2 . . ?
C5 C6 H6B 109.2 . . ?
H6A C6 H6B 107.9 . . ?
C8 C7 N1 115.28(17) . . ?
C8 C7 H7A 108.5 . . ?
N1 C7 H7A 108.5 . . ?
C8 C7 H7B 108.5 . . ?
N1 C7 H7B 108.5 . . ?
H7A C7 H7B 107.5 . . ?
C9 C8 C13 114.8(2) . . ?
C9 C8 C7 122.1(2) . . ?
C13 C8 C7 122.7(2) . . ?
F9 C9 C10 118.7(2) . . ?
F9 C9 C8 117.1(2) . . ?
C10 C9 C8 124.3(2) . . ?
C9 C10 C11 117.8(2) . . ?
C9 C10 H10 121.1 . . ?
C11 C10 H10 121.1 . . ?
C12 C11 C10 121.1(2) . . ?
C12 C11 H11 119.5 . . ?
C10 C11 H11 119.5 . . ?
C13 C12 C11 118.1(2) . . ?
C13 C12 H12 121.0 . . ?
C11 C12 H12 121.0 . . ?
F13 C13 C12 118.2(2) . . ?
F13 C13 C8 117.8(2) . . ?
C12 C13 C8 124.0(2) . . ?
H14A O14 H14B 106(3) . . ?

loop_
_geom_bond_atom_site_label_1
_geom_bond_atom_site_label_2
_geom_bond_distance
_geom_bond_site_symmetry_2
_geom_bond_publ_flag
F9 C9 1.354(3) . ?
F13 C13 1.358(3) . ?
N1 C4 1.507(3) . ?
N1 C5 1.511(3) . ?
N1 C1 1.514(3) . ?
N1 C7 1.517(3) . ?
N2 C6 1.466(3) . ?
N2 C2 1.468(3) . ?
N2 C3 1.473(3) . ?
C1 C2 1.537(3) . ?
C1 H1A 0.9900 . ?
C1 H1B 0.9900 . ?
C2 H2A 0.9900 . ?
C2 H2B 0.9900 . ?
C3 C4 1.539(3) . ?
C3 H3A 0.9900 . ?
C3 H3B 0.9900 . ?
C4 H4A 0.9900 . ?
C4 H4B 0.9900 . ?
C5 C6 1.544(3) . ?
C5 H5A 0.9900 . ?
C5 H5B 0.9900 . ?
C6 H6A 0.9900 . ?
C6 H6B 0.9900 . ?
C7 C8 1.501(3) . ?
C7 H7A 0.9900 . ?
C7 H7B 0.9900 . ?
C8 C9 1.387(3) . ?
C8 C13 1.388(3) . ?
C9 C10 1.376(3) . ?
C10 C11 1.387(3) . ?
C10 H10 0.9500 . ?
C11 C12 1.385(3) . ?
C11 H11 0.9500 . ?
C12 C13 1.376(3) . ?
C12 H12 0.9500 . ?
O14 H14A 0.840(18) . ?
O14 H14B 0.844(18) . ?

loop_
_geom_hbond_atom_site_label_D
_geom_hbond_atom_site_label_H
_geom_hbond_atom_site_label_A
_geom_hbond_distance_DH
_geom_hbond_distance_HA
_geom_hbond_distance_DA
_geom_hbond_angle_DHA
_geom_hbond_site_symmetry_A
O14 H14A Br1 0.840(18) 2.450(19) 3.283(2) 171(3) .
O14 H14B Br1 0.844(18) 2.531(19) 3.372(2) 175(3) 3_666

loop_
_geom_torsion_atom_site_label_1
_geom_torsion_atom_site_label_2
_geom_torsion_atom_site_label_3
_geom_torsion_atom_site_label_4
_geom_torsion
_geom_torsion_site_symmetry_1
_geom_torsion_site_symmetry_2
_geom_torsion_site_symmetry_3
_geom_torsion_site_symmetry_4
_geom_torsion_publ_flag
C4 N1 C1 C2 -52.5(2) . . . . ?
C5 N1 C1 C2 65.5(2) . . . . ?
C7 N1 C1 C2 -173.28(17) . . . . ?
C6 N2 C2 C1 -52.0(2) . . . . ?
C3 N2 C2 C1 65.6(2) . . . . ?
N1 C1 C2 N2 -11.1(3) . . . . ?
C6 N2 C3 C4 63.8(3) . . . . ?
C2 N2 C3 C4 -53.6(3) . . . . ?
C5 N1 C4 C3 -53.8(2) . . . . ?
C1 N1 C4 C3 63.9(2) . . . . ?
C7 N1 C4 C3 -177.67(19) . . . . ?
N2 C3 C4 N1 -9.6(3) . . . . ?
C4 N1 C5 C6 65.0(2) . . . . ?
C1 N1 C5 C6 -52.9(2) . . . . ?
C7 N1 C5 C6 -171.40(17) . . . . ?
C2 N2 C6 C5 65.2(2) . . . . ?
C3 N2 C6 C5 -52.0(2) . . . . ?
N1 C5 C6 N2 -10.6(3) . . . . ?
C4 N1 C7 C8 68.2(2) . . . . ?
C5 N1 C7 C8 -53.8(2) . . . . ?
C1 N1 C7 C8 -172.74(18) . . . . ?
N1 C7 C8 C9 94.1(2) . . . . ?
N1 C7 C8 C13 -94.0(2) . . . . ?
C13 C8 C9 F9 -178.16(18) . . . . ?
C7 C8 C9 F9 -5.7(3) . . . . ?
C13 C8 C9 C10 0.2(3) . . . . ?
C7 C8 C9 C10 172.7(2) . . . . ?
F9 C9 C10 C11 177.31(19) . . . . ?
C8 C9 C10 C11 -1.1(3) . . . . ?
C9 C10 C11 C12 1.0(3) . . . . ?
C10 C11 C12 C13 -0.2(3) . . . . ?
C11 C12 C13 F13 -179.11(18) . . . . ?
C11 C12 C13 C8 -0.7(3) . . . . ?
C9 C8 C13 F13 179.07(18) . . . . ?
C7 C8 C13 F13 6.7(3) . . . . ?
C9 C8 C13 C12 0.7(3) . . . . ?
C7 C8 C13 C12 -171.7(2) . . . . ?

loop_
_cod_related_entry_id
_cod_related_entry_database
_cod_related_entry_code
1 ChemSpider 30653322
